data_1571765
loop_
_publ_author_name
'Saravanan, Dhandayutham'
'Ponraj, C.'
'Khamrang, Themmila'
'Hemamalini, Madhukar'
'Antony, G. Jerald Maria'

_publ_section_title
;
 2-(10-Bromoanthracen-9-yl)-N-phenylaniline
;
_journal_coeditor_code HB4471
_journal_issue 5
_journal_name_full IUCrData
_journal_paper_doi 10.1107/S2414314624004759
_journal_volume 9
_journal_year 2024
_chemical_formula_iupac 'C26 H18 Br N'
_chemical_formula_moiety 'C26 H18 Br N'
_chemical_formula_sum 'C26 H18 Br N'
_chemical_formula_weight 424.32
_chemical_name_systematic
;
2-(10-Bromoanthracen-9-yl)-<i>N</i>-phenylaniline
;
_space_group_crystal_system monoclinic
_space_group_IT_number 14
_space_group_name_Hall '-P 2ybc'
_space_group_name_H-M_alt 'P 1 21/c 1'
_atom_sites_solution_hydrogens geom
_audit_creation_method SHELXL-2018/3
_cell_angle_alpha 90
_cell_angle_beta 106.809(14)
_cell_angle_gamma 90
_cell_formula_units_Z 4
_cell_length_a 13.0619(17)
_cell_length_b 7.6891(10)
_cell_length_c 20.475(3)
_cell_measurement_reflns_used 3999
_cell_measurement_temperature 293(2)
_cell_measurement_theta_max 26.372
_cell_measurement_theta_min 3.368
_cell_volume 1968.5(5)
_computing_cell_refinement
;
CrysAlis PRO (Agilent, 2012)
;
_computing_data_collection
;
CrysAlis PRO (Agilent, 2012)
;
_computing_data_reduction
;
CrysAlis PRO (Agilent, 2012)
;
_computing_molecular_graphics
;
PLATON (Spek, 2020)
;
_computing_publication_material
;
PLATON (Spek, 2020)
;
_computing_structure_refinement
;
<i>SHELXL2018/3</i> (Sheldrick, 2015b)
;
_computing_structure_solution
;
<i>SHELXT</i> (Sheldrick, 2015a)
;
_diffrn_ambient_temperature 293(2)
_diffrn_measured_fraction_theta_full 0.995
_diffrn_measured_fraction_theta_max 0.995
_diffrn_measurement_device_type 'Agilent Xcalibur, Atlas, Gemini'
_diffrn_measurement_method '\w scans'
_diffrn_radiation_type MoK\a
_diffrn_radiation_wavelength 0.71073
_diffrn_reflns_av_R_equivalents 0.0365
_diffrn_reflns_av_unetI/netI 0.0413
_diffrn_reflns_limit_h_max 14
_diffrn_reflns_limit_h_min -16
_diffrn_reflns_limit_k_max 8
_diffrn_reflns_limit_k_min -9
_diffrn_reflns_limit_l_max 25
_diffrn_reflns_limit_l_min -25
_diffrn_reflns_number 12046
_diffrn_reflns_theta_full 26.000
_diffrn_reflns_theta_max 26.372
_diffrn_reflns_theta_min 3.368
_diffrn_source 'fine-focus sealed tube'
_diffrn_standards_decay_% 0
_diffrn_standards_interval_count 0
_diffrn_standards_interval_time 0
_diffrn_standards_number 0
_exptl_absorpt_coefficient_mu 2.099
_exptl_absorpt_correction_T_max 0.5716
_exptl_absorpt_correction_T_min 0.4323
_exptl_absorpt_correction_type analytical
_exptl_absorpt_process_details
;
(CrysAlis RED; Agilent, 2012)
;
_exptl_crystal_colour yellow
_exptl_crystal_density_diffrn 1.432
_exptl_crystal_density_method 'not measured'
_exptl_crystal_description Plate
_exptl_crystal_F_000 864
_exptl_crystal_size_max 0.480
_exptl_crystal_size_mid 0.390
_exptl_crystal_size_min 0.300
_refine_diff_density_max 0.806
_refine_diff_density_min -1.402
_refine_ls_extinction_method none
_refine_ls_goodness_of_fit_ref 1.046
_refine_ls_hydrogen_treatment mixed
_refine_ls_matrix_type full
_refine_ls_number_parameters 257
_refine_ls_number_reflns 3999
_refine_ls_number_restraints 0
_refine_ls_restrained_S_all 1.046
_refine_ls_R_factor_all 0.0677
_refine_ls_R_factor_gt 0.0494
_refine_ls_shift/su_max 0.000
_refine_ls_shift/su_mean 0.000
_refine_ls_structure_factor_coef Fsqd
_refine_ls_weighting_details 'w=1/[\s^2^(Fo^2^)+(0.0558P)^2^+1.6534P] where P=(Fo^2^+2Fc^2^)/3'
_refine_ls_weighting_scheme calc
_refine_ls_wR_factor_gt 0.1180
_refine_ls_wR_factor_ref 0.1293
_reflns_number_gt 3115
_reflns_number_total 3999
_reflns_threshold_expression 'I > 2\s(I)'
_cod_data_source_file hb4471.cif
_cod_data_source_block I
_cod_original_cell_volume 1968.6(5)
_cod_original_sg_symbol_H-M 'P 21/c'
_cod_database_code 1571765
_shelx_space_group_comment
;
The symmetry employed for this shelxl refinement is uniquely defined
by the following loop, which should always be used as a source of
symmetry information in preference to the above space-group names.
They are only intended as comments.
;
_shelx_estimated_absorpt_t_min 0.432
_shelx_estimated_absorpt_t_max 0.572

loop_
_space_group_symop_operation_xyz
'x, y, z'
'-x, y+1/2, -z+1/2'
'-x, -y, -z'
'x, -y-1/2, z-1/2'

loop_
_atom_site_type_symbol
_atom_site_label
_atom_site_fract_x
_atom_site_fract_y
_atom_site_fract_z
_atom_site_U_iso_or_equiv
_atom_site_adp_type
_atom_site_calc_flag
_atom_site_occupancy
_atom_site_disorder_assembly
_atom_site_disorder_group
Br Br1 -0.02528(3) -0.04566(6) 0.34351(2) 0.0715(2) Uani d 1 . .
N N1 0.4598(2) 0.3135(4) 0.41519(18) 0.0577(9) Uani d 1 . .
C C3 0.1079(2) 0.2407(4) 0.40118(14) 0.0324(6) Uani d 1 . .
C C12 0.1886(2) 0.3680(4) 0.40287(14) 0.0315(6) Uani d 1 . .
C C11 0.2396(2) 0.3735(4) 0.35115(14) 0.0309(6) Uani d 1 . .
C C5 0.1305(2) 0.1255(4) 0.29426(14) 0.0321(6) Uani d 1 . .
C C10 0.2127(2) 0.2523(4) 0.29757(14) 0.0306(6) Uani d 1 . .
C C4 0.0816(2) 0.1236(4) 0.34678(15) 0.0346(6) Uani d 1 . .
C C15 0.3228(2) 0.5092(4) 0.35332(15) 0.0338(6) Uani d 1 . .
C C9 0.2637(2) 0.2517(4) 0.24464(15) 0.0396(7) Uani d 1 . .
H H9 0.317747 0.331703 0.246104 0.048 Uiso calc 1 . .
C C20 0.4302(2) 0.4749(4) 0.38369(16) 0.0374(7) Uani d 1 . .
C C2 0.0601(3) 0.2382(4) 0.45579(15) 0.0424(7) Uani d 1 . .
H H2 0.007271 0.156905 0.455513 0.051 Uiso calc 1 . .
C C8 0.2351(3) 0.1373(4) 0.19247(16) 0.0467(8) Uani d 1 . .
H H8 0.269377 0.139879 0.158491 0.056 Uiso calc 1 . .
C C21 0.5558(2) 0.2265(4) 0.41906(17) 0.0410(7) Uani d 1 . .
C C13 0.2159(3) 0.4878(4) 0.45853(16) 0.0426(7) Uani d 1 . .
H H13 0.267045 0.573083 0.460148 0.051 Uiso calc 1 . .
C C6 0.1034(3) 0.0083(4) 0.23773(16) 0.0426(7) Uani d 1 . .
H H6 0.049834 -0.073800 0.234413 0.051 Uiso calc 1 . .
C C7 0.1544(3) 0.0148(4) 0.18900(17) 0.0487(8) Uani d 1 . .
H H7 0.135678 -0.063095 0.152715 0.058 Uiso calc 1 . .
C C16 0.2937(3) 0.6726(4) 0.32505(18) 0.0478(8) Uani d 1 . .
H H16 0.221626 0.697953 0.305740 0.057 Uiso calc 1 . .
C C26 0.6048(3) 0.1311(4) 0.47645(18) 0.0482(8) Uani d 1 . .
H H26 0.576252 0.129337 0.513136 0.058 Uiso calc 1 . .
C C18 0.4752(3) 0.7621(4) 0.35375(18) 0.0501(8) Uani d 1 . .
H H18 0.526590 0.845360 0.353300 0.060 Uiso calc 1 . .
C C1 0.0911(3) 0.3530(5) 0.50787(16) 0.0484(8) Uani d 1 . .
H H1 0.060381 0.347710 0.543532 0.058 Uiso calc 1 . .
C C19 0.5059(3) 0.6027(4) 0.38339(19) 0.0492(8) Uani d 1 . .
H H19 0.578117 0.579804 0.403488 0.059 Uiso calc 1 . .
C C22 0.6002(3) 0.2280(5) 0.36512(19) 0.0512(8) Uani d 1 . .
H H22 0.567577 0.291351 0.325915 0.061 Uiso calc 1 . .
C C17 0.3693(3) 0.7984(4) 0.32496(19) 0.0545(9) Uani d 1 . .
H H17 0.348321 0.906707 0.305481 0.065 Uiso calc 1 . .
C C14 0.1681(3) 0.4789(5) 0.50894(17) 0.0497(8) Uani d 1 . .
H H14 0.187045 0.558049 0.544786 0.060 Uiso calc 1 . .
C C23 0.6920(3) 0.1364(5) 0.3695(2) 0.0620(10) Uani d 1 . .
H H23 0.721646 0.139989 0.333358 0.074 Uiso calc 1 . .
C C25 0.6966(3) 0.0379(5) 0.4793(3) 0.0678(12) Uani d 1 . .
H H25 0.729331 -0.027472 0.517943 0.081 Uiso calc 1 . .
C C24 0.7402(3) 0.0409(5) 0.4254(3) 0.0717(12) Uani d 1 . .
H H24 0.801947 -0.021919 0.427468 0.086 Uiso calc 1 . .
H H55 0.425(3) 0.265(6) 0.435(2) 0.073(14) Uiso d 1 . .

loop_
_atom_site_aniso_label
_atom_site_aniso_U_11
_atom_site_aniso_U_22
_atom_site_aniso_U_33
_atom_site_aniso_U_12
_atom_site_aniso_U_13
_atom_site_aniso_U_23
Br1 0.0704(3) 0.0804(3) 0.0719(3) -0.0470(2) 0.0336(2) -0.0247(2)
N1 0.0311(15) 0.0545(18) 0.092(2) 0.0093(13) 0.0244(16) 0.0365(17)
C3 0.0271(14) 0.0351(15) 0.0330(15) 0.0021(11) 0.0057(11) 0.0035(12)
C12 0.0279(14) 0.0333(14) 0.0306(15) 0.0019(11) 0.0041(11) 0.0025(11)
C11 0.0212(13) 0.0327(14) 0.0357(15) 0.0024(11) 0.0036(11) 0.0057(12)
C5 0.0284(14) 0.0309(14) 0.0329(15) 0.0031(11) 0.0024(12) 0.0014(11)
C10 0.0255(13) 0.0326(14) 0.0314(14) 0.0047(11) 0.0047(11) 0.0053(11)
C4 0.0260(14) 0.0365(15) 0.0378(16) -0.0035(12) 0.0039(12) 0.0021(12)
C15 0.0315(15) 0.0330(14) 0.0371(16) -0.0015(12) 0.0103(13) 0.0024(12)
C9 0.0374(16) 0.0413(17) 0.0415(17) 0.0049(13) 0.0136(14) 0.0070(13)
C20 0.0315(15) 0.0360(15) 0.0465(18) 0.0015(12) 0.0140(13) 0.0089(13)
C2 0.0389(17) 0.0494(18) 0.0401(17) -0.0023(14) 0.0133(14) 0.0030(14)
C8 0.052(2) 0.054(2) 0.0379(17) 0.0078(16) 0.0188(15) 0.0020(15)
C21 0.0286(15) 0.0322(15) 0.059(2) -0.0012(12) 0.0069(14) 0.0050(14)
C13 0.0433(18) 0.0419(17) 0.0410(18) -0.0080(14) 0.0098(14) -0.0061(13)
C6 0.0469(18) 0.0389(16) 0.0379(17) -0.0039(14) 0.0059(14) -0.0037(13)
C7 0.062(2) 0.0439(18) 0.0373(18) 0.0047(16) 0.0093(16) -0.0058(14)
C16 0.0389(17) 0.0378(17) 0.061(2) 0.0031(14) 0.0050(15) 0.0133(15)
C26 0.0388(17) 0.0457(18) 0.056(2) 0.0000(14) 0.0074(15) 0.0072(16)
C18 0.051(2) 0.0384(18) 0.065(2) -0.0136(15) 0.0232(18) 0.0003(15)
C1 0.0504(19) 0.060(2) 0.0377(18) 0.0041(16) 0.0181(15) -0.0013(15)
C19 0.0313(16) 0.0508(19) 0.066(2) -0.0044(14) 0.0145(16) 0.0070(17)
C22 0.049(2) 0.0476(19) 0.056(2) -0.0016(16) 0.0134(17) 0.0038(16)
C17 0.060(2) 0.0309(16) 0.070(2) -0.0027(15) 0.0140(19) 0.0133(16)
C14 0.057(2) 0.054(2) 0.0386(18) -0.0039(16) 0.0151(16) -0.0098(15)
C23 0.065(2) 0.045(2) 0.090(3) -0.0036(18) 0.043(2) -0.009(2)
C25 0.045(2) 0.052(2) 0.095(3) 0.0124(17) 0.002(2) 0.024(2)
C24 0.048(2) 0.052(2) 0.121(4) 0.0122(18) 0.035(3) 0.006(2)

loop_
_atom_type_symbol
_atom_type_description
_atom_type_scat_dispersion_real
_atom_type_scat_dispersion_imag
_atom_type_scat_source
C C 0.0033 0.0016 'International Tables Vol C Tables 4.2.6.8 and 6.1.1.4'
H H 0.0000 0.0000 'International Tables Vol C Tables 4.2.6.8 and 6.1.1.4'
Br Br -0.2901 2.4595 'International Tables Vol C Tables 4.2.6.8 and 6.1.1.4'
N N 0.0061 0.0033 'International Tables Vol C Tables 4.2.6.8 and 6.1.1.4'

loop_
_geom_angle_atom_site_label_1
_geom_angle_atom_site_label_2
_geom_angle_atom_site_label_3
_geom_angle_site_symmetry_1
_geom_angle_site_symmetry_3
_geom_angle
_geom_angle_publ_flag
C20 N1 C21 . . 124.8(3) ?
C20 N1 H55 . . 122(3) ?
C21 N1 H55 . . 113(3) ?
C4 C3 C2 . . 123.6(3) ?
C4 C3 C12 . . 118.0(2) ?
C2 C3 C12 . . 118.4(3) ?
C11 C12 C13 . . 121.2(3) ?
C11 C12 C3 . . 120.6(3) ?
C13 C12 C3 . . 118.2(3) ?
C10 C11 C12 . . 120.1(2) ?
C10 C11 C15 . . 120.1(2) ?
C12 C11 C15 . . 119.8(2) ?
C4 C5 C6 . . 123.7(3) ?
C4 C5 C10 . . 118.1(2) ?
C6 C5 C10 . . 118.2(3) ?
C11 C10 C9 . . 121.9(3) ?
C11 C10 C5 . . 120.2(2) ?
C9 C10 C5 . . 118.0(3) ?
C3 C4 C5 . . 123.0(3) ?
C3 C4 Br1 . . 118.7(2) ?
C5 C4 Br1 . . 118.3(2) ?
C20 C15 C16 . . 118.6(3) ?
C20 C15 C11 . . 120.8(3) ?
C16 C15 C11 . . 120.6(3) ?
C8 C9 C10 . . 121.3(3) ?
C8 C9 H9 . . 119.4 ?
C10 C9 H9 . . 119.4 ?
C15 C20 C19 . . 119.4(3) ?
C15 C20 N1 . . 118.9(3) ?
C19 C20 N1 . . 121.7(3) ?
C1 C2 C3 . . 120.6(3) ?
C1 C2 H2 . . 119.7 ?
C3 C2 H2 . . 119.7 ?
C9 C8 C7 . . 120.7(3) ?
C9 C8 H8 . . 119.6 ?
C7 C8 H8 . . 119.6 ?
C26 C21 C22 . . 119.1(3) ?
C26 C21 N1 . . 119.3(3) ?
C22 C21 N1 . . 121.5(3) ?
C14 C13 C12 . . 120.8(3) ?
C14 C13 H13 . . 119.6 ?
C12 C13 H13 . . 119.6 ?
C7 C6 C5 . . 121.0(3) ?
C7 C6 H6 . . 119.5 ?
C5 C6 H6 . . 119.5 ?
C6 C7 C8 . . 120.8(3) ?
C6 C7 H7 . . 119.6 ?
C8 C7 H7 . . 119.6 ?
C17 C16 C15 . . 121.5(3) ?
C17 C16 H16 . . 119.2 ?
C15 C16 H16 . . 119.2 ?
C21 C26 C25 . . 119.7(4) ?
C21 C26 H26 . . 120.2 ?
C25 C26 H26 . . 120.2 ?
C17 C18 C19 . . 120.2(3) ?
C17 C18 H18 . . 119.9 ?
C19 C18 H18 . . 119.9 ?
C2 C1 C14 . . 121.1(3) ?
C2 C1 H1 . . 119.5 ?
C14 C1 H1 . . 119.5 ?
C18 C19 C20 . . 120.8(3) ?
C18 C19 H19 . . 119.6 ?
C20 C19 H19 . . 119.6 ?
C23 C22 C21 . . 120.1(3) ?
C23 C22 H22 . . 119.9 ?
C21 C22 H22 . . 119.9 ?
C18 C17 C16 . . 119.4(3) ?
C18 C17 H17 . . 120.3 ?
C16 C17 H17 . . 120.3 ?
C13 C14 C1 . . 120.9(3) ?
C13 C14 H14 . . 119.5 ?
C1 C14 H14 . . 119.5 ?
C24 C23 C22 . . 121.3(4) ?
C24 C23 H23 . . 119.3 ?
C22 C23 H23 . . 119.3 ?
C24 C25 C26 . . 120.7(4) ?
C24 C25 H25 . . 119.7 ?
C26 C25 H25 . . 119.7 ?
C23 C24 C25 . . 119.1(4) ?
C23 C24 H24 . . 120.4 ?
C25 C24 H24 . . 120.4 ?

loop_
_geom_bond_atom_site_label_1
_geom_bond_atom_site_label_2
_geom_bond_site_symmetry_2
_geom_bond_distance
_geom_bond_publ_flag
Br1 C4 . 1.896(3) ?
N1 C20 . 1.401(4) ?
N1 C21 . 1.404(4) ?
N1 H55 . 0.78(4) ?
C3 C4 . 1.396(4) ?
C3 C2 . 1.430(4) ?
C3 C12 . 1.432(4) ?
C12 C11 . 1.405(4) ?
C12 C13 . 1.429(4) ?
C11 C10 . 1.405(4) ?
C11 C15 . 1.497(4) ?
C5 C4 . 1.400(4) ?
C5 C6 . 1.428(4) ?
C5 C10 . 1.437(4) ?
C10 C9 . 1.427(4) ?
C15 C20 . 1.386(4) ?
C15 C16 . 1.390(4) ?
C9 C8 . 1.351(5) ?
C9 H9 . 0.9300 ?
C20 C19 . 1.395(4) ?
C2 C1 . 1.353(4) ?
C2 H2 . 0.9300 ?
C8 C7 . 1.400(5) ?
C8 H8 . 0.9300 ?
C21 C26 . 1.376(5) ?
C21 C22 . 1.388(5) ?
C13 C14 . 1.353(5) ?
C13 H13 . 0.9300 ?
C6 C7 . 1.352(5) ?
C6 H6 . 0.9300 ?
C7 H7 . 0.9300 ?
C16 C17 . 1.383(5) ?
C16 H16 . 0.9300 ?
C26 C25 . 1.385(5) ?
C26 H26 . 0.9300 ?
C18 C17 . 1.366(5) ?
C18 C19 . 1.375(5) ?
C18 H18 . 0.9300 ?
C1 C14 . 1.392(5) ?
C1 H1 . 0.9300 ?
C19 H19 . 0.9300 ?
C22 C23 . 1.371(5) ?
C22 H22 . 0.9300 ?
C17 H17 . 0.9300 ?
C14 H14 . 0.9300 ?
C23 C24 . 1.352(6) ?
C23 H23 . 0.9300 ?
C25 C24 . 1.381(6) ?
C25 H25 . 0.9300 ?
C24 H24 . 0.9300 ?

loop_
_geom_hbond_atom_site_label_D
_geom_hbond_atom_site_label_H
_geom_hbond_atom_site_label_A
_geom_hbond_site_symmetry_A
_geom_hbond_distance_DH
_geom_hbond_distance_HA
_geom_hbond_distance_DA
_geom_hbond_angle_DHA
C17 H17 Cg3 1_565 0.93 2.77 3.598(4) 148
C18 H18 Cg5 1_565 0.93 2.85 3.661(4) 146

loop_
_geom_torsion_atom_site_label_1
_geom_torsion_atom_site_label_2
_geom_torsion_atom_site_label_3
_geom_torsion_atom_site_label_4
_geom_torsion_site_symmetry_1
_geom_torsion_site_symmetry_2
_geom_torsion_site_symmetry_3
_geom_torsion_site_symmetry_4
_geom_torsion
_geom_torsion_publ_flag
C4 C3 C12 C11 . . . . -0.2(4) ?
C2 C3 C12 C11 . . . . 178.7(3) ?
C4 C3 C12 C13 . . . . -179.9(3) ?
C2 C3 C12 C13 . . . . -1.0(4) ?
C13 C12 C11 C10 . . . . 178.9(3) ?
C3 C12 C11 C10 . . . . -0.8(4) ?
C13 C12 C11 C15 . . . . -1.1(4) ?
C3 C12 C11 C15 . . . . 179.2(2) ?
C12 C11 C10 C9 . . . . -179.0(3) ?
C15 C11 C10 C9 . . . . 1.0(4) ?
C12 C11 C10 C5 . . . . 1.9(4) ?
C15 C11 C10 C5 . . . . -178.1(2) ?
C4 C5 C10 C11 . . . . -2.0(4) ?
C6 C5 C10 C11 . . . . 178.1(3) ?
C4 C5 C10 C9 . . . . 178.8(2) ?
C6 C5 C10 C9 . . . . -1.0(4) ?
C2 C3 C4 C5 . . . . -178.8(3) ?
C12 C3 C4 C5 . . . . 0.0(4) ?
C2 C3 C4 Br1 . . . . 1.3(4) ?
C12 C3 C4 Br1 . . . . -179.9(2) ?
C6 C5 C4 C3 . . . . -179.1(3) ?
C10 C5 C4 C3 . . . . 1.1(4) ?
C6 C5 C4 Br1 . . . . 0.8(4) ?
C10 C5 C4 Br1 . . . . -179.03(19) ?
C10 C11 C15 C20 . . . . -86.9(3) ?
C12 C11 C15 C20 . . . . 93.1(3) ?
C10 C11 C15 C16 . . . . 93.3(4) ?
C12 C11 C15 C16 . . . . -86.7(4) ?
C11 C10 C9 C8 . . . . -178.3(3) ?
C5 C10 C9 C8 . . . . 0.8(4) ?
C16 C15 C20 C19 . . . . -1.8(5) ?
C11 C15 C20 C19 . . . . 178.5(3) ?
C16 C15 C20 N1 . . . . 176.9(3) ?
C11 C15 C20 N1 . . . . -2.8(5) ?
C21 N1 C20 C15 . . . . 148.5(3) ?
C21 N1 C20 C19 . . . . -32.9(5) ?
C4 C3 C2 C1 . . . . 178.5(3) ?
C12 C3 C2 C1 . . . . -0.3(4) ?
C10 C9 C8 C7 . . . . -0.3(5) ?
C20 N1 C21 C26 . . . . 144.7(4) ?
C20 N1 C21 C22 . . . . -38.2(5) ?
C11 C12 C13 C14 . . . . -178.4(3) ?
C3 C12 C13 C14 . . . . 1.3(5) ?
C4 C5 C6 C7 . . . . -179.1(3) ?
C10 C5 C6 C7 . . . . 0.8(4) ?
C5 C6 C7 C8 . . . . -0.2(5) ?
C9 C8 C7 C6 . . . . 0.0(5) ?
C20 C15 C16 C17 . . . . 1.9(5) ?
C11 C15 C16 C17 . . . . -178.4(3) ?
C22 C21 C26 C25 . . . . -0.4(5) ?
N1 C21 C26 C25 . . . . 176.8(3) ?
C3 C2 C1 C14 . . . . 1.6(5) ?
C17 C18 C19 C20 . . . . 1.0(5) ?
C15 C20 C19 C18 . . . . 0.4(5) ?
N1 C20 C19 C18 . . . . -178.3(3) ?
C26 C21 C22 C23 . . . . -0.5(5) ?
N1 C21 C22 C23 . . . . -177.5(3) ?
C19 C18 C17 C16 . . . . -0.9(6) ?
C15 C16 C17 C18 . . . . -0.5(6) ?
C12 C13 C14 C1 . . . . -0.1(5) ?
C2 C1 C14 C13 . . . . -1.3(5) ?
C21 C22 C23 C24 . . . . 1.1(6) ?
C21 C26 C25 C24 . . . . 0.6(6) ?
C22 C23 C24 C25 . . . . -0.9(6) ?
C26 C25 C24 C23 . . . . 0.0(6) ?
